data_4111272
loop_
_publ_author_name
'Luke Hunter'
'David O'Hagan'
'Alexandra M. Z. Slawin'

_publ_section_title
;
 Enantioselective Synthesis of an All-syn Four Vicinal Fluorine Motif
;
_journal_name_full 'Journal of the American Chemical Society'
_journal_page_first 16422
_journal_page_last 16423
_journal_paper_doi 10.1021/ja066188p
_journal_volume 128
_journal_year 2006
_chemical_formula_moiety 'C20 H22 F4 O6 S2'
_chemical_formula_sum 'C20 H22 F4 O6 S2'
_chemical_formula_weight 498.50
_chemical_name_systematic
; 
 ? 
;
_space_group_IT_number 5
_symmetry_cell_setting monoclinic
_symmetry_space_group_name_Hall 'C 2y'
_symmetry_space_group_name_H-M 'C 1 2 1'
_atom_sites_solution_hydrogens geom
_atom_sites_solution_primary direct
_atom_sites_solution_secondary difmap
_audit_creation_method SHELXL-97
_cell_angle_alpha 90.00
_cell_angle_beta 99.066(7)
_cell_angle_gamma 90.00
_cell_formula_units_Z 2
_cell_length_a 24.886(3)
_cell_length_b 5.6703(7)
_cell_length_c 7.9763(11)
_cell_measurement_reflns_used 4704
_cell_measurement_temperature 93(2)
_cell_measurement_theta_max 27.34
_cell_measurement_theta_min 1.60
_cell_volume 1111.5(2)
_computing_cell_refinement 'Bruker XSCANS'
_computing_data_collection 'Bruker XSCANS'
_computing_data_reduction 'Bruker SHELXTL'
_computing_molecular_graphics 'Bruker SHELXTL'
_computing_publication_material 'Bruker SHELXTL'
_computing_structure_refinement 'SHELXL-97 (Sheldrick, 1997)'
_computing_structure_solution 'SHELXS-97 (Sheldrick, 1990)'
_diffrn_ambient_temperature 93(2)
_diffrn_detector_area_resol_mean 0.83
_diffrn_measured_fraction_theta_full 0.985
_diffrn_measured_fraction_theta_max 0.981
_diffrn_measurement_device_type CCD
_diffrn_measurement_method dtprofit.ref
_diffrn_radiation_monochromator confocal
_diffrn_radiation_source 'rotating anode'
_diffrn_radiation_type MoK\a
_diffrn_radiation_wavelength 0.71073
_diffrn_reflns_av_R_equivalents 0.0401
_diffrn_reflns_av_sigmaI/netI 0.0275
_diffrn_reflns_limit_h_max 29
_diffrn_reflns_limit_h_min -29
_diffrn_reflns_limit_k_max 6
_diffrn_reflns_limit_k_min -6
_diffrn_reflns_limit_l_max 9
_diffrn_reflns_limit_l_min -9
_diffrn_reflns_number 5152
_diffrn_reflns_theta_full 25.00
_diffrn_reflns_theta_max 25.35
_diffrn_reflns_theta_min 2.59
_exptl_absorpt_coefficient_mu 0.307
_exptl_absorpt_correction_T_max 1.0000
_exptl_absorpt_correction_T_min 0.3363
_exptl_absorpt_correction_type multi-scan
_exptl_crystal_colour colourless
_exptl_crystal_density_diffrn 1.490
_exptl_crystal_description platelet
_exptl_crystal_F_000 516
_exptl_crystal_size_max 0.100
_exptl_crystal_size_mid 0.100
_exptl_crystal_size_min 0.010
_refine_diff_density_max 0.279
_refine_diff_density_min -0.200
_refine_diff_density_rms 0.049
_refine_ls_abs_structure_details 'Flack H D (1983), Acta Cryst. A39, 876-881'
_refine_ls_abs_structure_Flack 0.05(8)
_refine_ls_extinction_coef 0.004(3)
_refine_ls_extinction_expression Fc^*^=kFc[1+0.001xFc^2^\l^3^/sin(2\q)]^-1/4^
_refine_ls_extinction_method SHELXL
_refine_ls_goodness_of_fit_ref 1.062
_refine_ls_hydrogen_treatment constr
_refine_ls_matrix_type full
_refine_ls_number_parameters 148
_refine_ls_number_reflns 1916
_refine_ls_number_restraints 1
_refine_ls_restrained_S_all 1.061
_refine_ls_R_factor_all 0.0350
_refine_ls_R_factor_gt 0.0341
_refine_ls_shift/su_max 0.001
_refine_ls_shift/su_mean 0.000
_refine_ls_structure_factor_coef Fsqd
_refine_ls_weighting_details 'calc w=1/[\s^2^(Fo^2^)+(0.0534P)^2^+0.8543P] where P=(Fo^2^+2Fc^2^)/3'
_refine_ls_weighting_scheme calc
_refine_ls_wR_factor_gt 0.0886
_refine_ls_wR_factor_ref 0.0897
_reflns_number_gt 1879
_reflns_number_total 1916
_reflns_threshold_expression >2sigma(I)
_cod_data_source_file ja066188psi20060830_115523.cif
_cod_data_source_block 12
_cod_original_cell_volume 1111.5(3)
_cod_database_code 4111272

loop_
_symmetry_equiv_pos_as_xyz
'x, y, z'
'-x, y, -z'
'x+1/2, y+1/2, z'
'-x+1/2, y+1/2, -z'

loop_
_atom_site_label
_atom_site_type_symbol
_atom_site_fract_x
_atom_site_fract_y
_atom_site_fract_z
_atom_site_U_iso_or_equiv
_atom_site_adp_type
_atom_site_occupancy
_atom_site_symmetry_multiplicity
_atom_site_calc_flag
_atom_site_refinement_flags
C1 C 0.83946(10) 0.3963(4) 0.3302(3) 0.0237(5) Uani 1 1 d .
C2 C 0.82924(10) 0.1842(4) 0.2391(3) 0.0264(5) Uani 1 1 d .
H2A H 0.8584 0.0866 0.2175 0.032 Uiso 1 1 calc R
C3 C 0.77526(10) 0.1204(5) 0.1810(3) 0.0286(5) Uani 1 1 d .
H3A H 0.7680 -0.0227 0.1197 0.034 Uiso 1 1 calc R
C4 C 0.73127(10) 0.2629(5) 0.2109(3) 0.0278(6) Uani 1 1 d .
C5 C 0.74306(9) 0.4724(6) 0.3046(3) 0.0325(5) Uani 1 1 d .
H5A H 0.7140 0.5692 0.3278 0.039 Uiso 1 1 calc R
C6 C 0.79661(10) 0.5408(4) 0.3639(3) 0.0290(6) Uani 1 1 d .
H6A H 0.8039 0.6832 0.4262 0.035 Uiso 1 1 calc R
C7 C 0.67300(11) 0.1916(6) 0.1442(4) 0.0384(7) Uani 1 1 d .
H7A H 0.6523 0.1815 0.2389 0.058 Uiso 1 1 calc R
H7B H 0.6728 0.0377 0.0882 0.058 Uiso 1 1 calc R
H7C H 0.6563 0.3096 0.0625 0.058 Uiso 1 1 calc R
S1 S 0.90765(2) 0.48654(10) 0.40098(7) 0.0253(2) Uani 1 1 d .
O1 O 0.91725(7) 0.4255(3) 0.5986(2) 0.0291(4) Uani 1 1 d .
O2 O 0.91027(7) 0.7403(3) 0.3951(2) 0.0348(5) Uani 1 1 d .
O3 O 0.94408(7) 0.3466(3) 0.3179(2) 0.0308(5) Uani 1 1 d .
C8 C 0.93426(9) 0.1853(4) 0.6528(3) 0.0245(5) Uani 1 1 d .
H8A H 0.9626 0.1272 0.5887 0.029 Uiso 1 1 calc R
H8B H 0.9029 0.0760 0.6339 0.029 Uiso 1 1 calc R
C9 C 0.95672(10) 0.2034(4) 0.8407(3) 0.0257(5) Uani 1 1 d .
H9A H 0.9801 0.3472 0.8599 0.031 Uiso 1 1 calc R
F9 F 0.91304(6) 0.2274(3) 0.93200(19) 0.0368(4) Uani 1 1 d .
C10 C 0.99064(9) -0.0109(5) 0.9050(3) 0.0266(5) Uani 1 1 d .
H10A H 1.0233 -0.0174 0.8466 0.032 Uiso 1 1 calc R
F10 F 0.95931(6) -0.2173(3) 0.8640(2) 0.0346(4) Uani 1 1 d .

loop_
_atom_site_aniso_label
_atom_site_aniso_U_11
_atom_site_aniso_U_22
_atom_site_aniso_U_33
_atom_site_aniso_U_23
_atom_site_aniso_U_13
_atom_site_aniso_U_12
C1 0.0255(12) 0.0197(12) 0.0242(12) -0.0001(9) -0.0007(9) 0.0016(9)
C2 0.0305(12) 0.0199(13) 0.0280(12) -0.0042(10) 0.0020(10) 0.0057(10)
C3 0.0354(13) 0.0234(13) 0.0260(11) -0.0021(10) 0.0021(10) -0.0025(10)
C4 0.0282(12) 0.0301(15) 0.0250(11) 0.0071(11) 0.0041(10) -0.0049(10)
C5 0.0290(12) 0.0327(14) 0.0364(13) 0.0041(13) 0.0072(9) 0.0073(13)
C6 0.0353(13) 0.0241(15) 0.0278(12) -0.0026(9) 0.0053(10) 0.0035(9)
C7 0.0300(13) 0.0443(17) 0.0404(15) 0.0023(12) 0.0042(11) -0.0060(12)
S1 0.0260(3) 0.0200(3) 0.0281(3) -0.0016(2) -0.0013(2) 0.0014(2)
O1 0.0351(9) 0.0227(10) 0.0267(9) -0.0042(7) -0.0039(7) 0.0088(7)
O2 0.0393(10) 0.0190(10) 0.0425(11) 0.0016(8) -0.0050(9) -0.0020(7)
O3 0.0265(9) 0.0310(11) 0.0348(10) -0.0038(8) 0.0046(7) 0.0028(7)
C8 0.0253(11) 0.0185(12) 0.0287(11) -0.0025(9) 0.0010(9) 0.0019(9)
C9 0.0270(12) 0.0194(12) 0.0293(12) -0.0026(10) 0.0000(10) 0.0009(10)
F9 0.0408(8) 0.0404(10) 0.0300(7) 0.0017(7) 0.0081(6) 0.0142(7)
C10 0.0273(11) 0.0160(11) 0.0347(13) -0.0023(11) -0.0006(9) -0.0009(12)
F10 0.0361(8) 0.0199(8) 0.0452(9) -0.0049(7) -0.0021(7) -0.0044(6)

loop_
_atom_type_symbol
_atom_type_description
_atom_type_scat_dispersion_real
_atom_type_scat_dispersion_imag
_atom_type_scat_source
C C 0.0033 0.0016 'International Tables Vol C Tables 4.2.6.8 and 6.1.1.4'
H H 0.0000 0.0000 'International Tables Vol C Tables 4.2.6.8 and 6.1.1.4'
F F 0.0171 0.0103 'International Tables Vol C Tables 4.2.6.8 and 6.1.1.4'
O O 0.0106 0.0060 'International Tables Vol C Tables 4.2.6.8 and 6.1.1.4'
S S 0.1246 0.1234 'International Tables Vol C Tables 4.2.6.8 and 6.1.1.4'

loop_
_geom_angle_atom_site_label_1
_geom_angle_atom_site_label_2
_geom_angle_atom_site_label_3
_geom_angle
_geom_angle_site_symmetry_1
_geom_angle_site_symmetry_3
C6 C1 C2 121.1(2) . .
C6 C1 S1 119.15(18) . .
C2 C1 S1 119.73(19) . .
C3 C2 C1 118.6(2) . .
C3 C2 H2A 120.7 . .
C1 C2 H2A 120.7 . .
C2 C3 C4 121.8(2) . .
C2 C3 H3A 119.1 . .
C4 C3 H3A 119.1 . .
C5 C4 C3 118.0(2) . .
C5 C4 C7 121.2(2) . .
C3 C4 C7 120.8(2) . .
C6 C5 C4 121.4(2) . .
C6 C5 H5A 119.3 . .
C4 C5 H5A 119.3 . .
C5 C6 C1 119.0(2) . .
C5 C6 H6A 120.5 . .
C1 C6 H6A 120.5 . .
C4 C7 H7A 109.5 . .
C4 C7 H7B 109.5 . .
H7A C7 H7B 109.5 . .
C4 C7 H7C 109.5 . .
H7A C7 H7C 109.5 . .
H7B C7 H7C 109.5 . .
O2 S1 O3 119.97(12) . .
O2 S1 O1 104.38(11) . .
O3 S1 O1 109.12(10) . .
O2 S1 C1 108.85(11) . .
O3 S1 C1 109.49(11) . .
O1 S1 C1 103.77(11) . .
C8 O1 S1 118.88(14) . .
O1 C8 C9 105.78(18) . .
O1 C8 H8A 110.6 . .
C9 C8 H8A 110.6 . .
O1 C8 H8B 110.6 . .
C9 C8 H8B 110.6 . .
H8A C8 H8B 108.7 . .
F9 C9 C8 108.85(18) . .
F9 C9 C10 109.6(2) . .
C8 C9 C10 112.2(2) . .
F9 C9 H9A 108.7 . .
C8 C9 H9A 108.7 . .
C10 C9 H9A 108.7 . .
F10 C10 C10 107.62(16) . 2_757
F10 C10 C9 109.04(17) . .
C10 C10 C9 113.85(17) 2_757 .
F10 C10 H10A 108.7 . .
C10 C10 H10A 108.7 2_757 .
C9 C10 H10A 108.7 . .

loop_
_geom_bond_atom_site_label_1
_geom_bond_atom_site_label_2
_geom_bond_distance
_geom_bond_site_symmetry_2
C1 C6 1.404(3) .
C1 C2 1.407(3) .
C1 S1 1.777(2) .
C2 C3 1.398(3) .
C2 H2A 0.9500 .
C3 C4 1.411(4) .
C3 H3A 0.9500 .
C4 C5 1.409(4) .
C4 C7 1.519(3) .
C5 C6 1.397(4) .
C5 H5A 0.9500 .
C6 H6A 0.9500 .
C7 H7A 0.9800 .
C7 H7B 0.9800 .
C7 H7C 0.9800 .
S1 O2 1.442(2) .
S1 O3 1.4418(18) .
S1 O1 1.5950(18) .
O1 C8 1.471(3) .
C8 C9 1.518(3) .
C8 H8A 0.9900 .
C8 H8B 0.9900 .
C9 F9 1.407(3) .
C9 C10 1.522(3) .
C9 H9A 1.0000 .
C10 F10 1.416(3) .
C10 C10 1.514(4) 2_757
C10 H10A 1.0000 .

loop_
_geom_hbond_atom_site_label_D
_geom_hbond_atom_site_label_H
_geom_hbond_atom_site_label_A
_geom_hbond_distance_DH
_geom_hbond_distance_HA
_geom_hbond_distance_DA
_geom_hbond_angle_DHA
_geom_hbond_site_symmetry_A
C9 H9A F10 1.00 2.52 3.290(3) 133.2 1_565
C9 H9A O3 1.00 2.53 3.056(3) 112.4 2_756
C10 H10A F9 1.00 2.58 2.878(3) 96.8 2_757

loop_
_geom_torsion_atom_site_label_1
_geom_torsion_atom_site_label_2
_geom_torsion_atom_site_label_3
_geom_torsion_atom_site_label_4
_geom_torsion
_geom_torsion_site_symmetry_4
C6 C1 C2 C3 0.5(4) .
S1 C1 C2 C3 -178.31(18) .
C1 C2 C3 C4 0.2(4) .
C2 C3 C4 C5 -1.0(4) .
C2 C3 C4 C7 179.1(2) .
C3 C4 C5 C6 1.2(4) .
C7 C4 C5 C6 -179.0(2) .
C4 C5 C6 C1 -0.5(4) .
C2 C1 C6 C5 -0.4(4) .
S1 C1 C6 C5 178.44(19) .
C6 C1 S1 O2 -32.9(2) .
C2 C1 S1 O2 145.99(19) .
C6 C1 S1 O3 -165.75(19) .
C2 C1 S1 O3 13.1(2) .
C6 C1 S1 O1 77.9(2) .
C2 C1 S1 O1 -103.3(2) .
O2 S1 O1 C8 -160.89(16) .
O3 S1 O1 C8 -31.5(2) .
C1 S1 O1 C8 85.15(18) .
S1 O1 C8 C9 162.64(16) .
O1 C8 C9 F9 75.0(2) .
O1 C8 C9 C10 -163.52(19) .
F9 C9 C10 F10 66.7(2) .
C8 C9 C10 F10 -54.3(3) .
F9 C9 C10 C10 -53.5(3) 2_757
C8 C9 C10 C10 -174.5(2) 2_757
